data_1532973
loop_
_publ_author_name
'Nagel, R.'
'Wickel, C.'
'Lutz, H.D.'

_publ_section_title
;
 Crystal structure of the quaternary compounds Li1.25 Cd1.67 In0.47 Cl6
 and Li0.21 Mn1.71 In0.79 Cl6
;
_journal_name_full 'Solid State Sciences'
_journal_page_first 827
_journal_page_last 832
_journal_volume 5
_journal_year 2003
_chemical_formula_sum 'Cl6 In0.79 Li0.21 Mn1.71'
_chemical_name_systematic '(Li0.21 Mn1.71 In0.79) Cl6'
_space_group_IT_number 12
_symmetry_space_group_name_Hall '-C 2y'
_symmetry_space_group_name_H-M 'C 1 2/m 1'
_cell_angle_alpha 90
_cell_angle_beta 110.08
_cell_angle_gamma 90
_cell_formula_units_Z 2
_cell_length_a 6.42
_cell_length_b 11.106
_cell_length_c 6.292
_cell_volume 421.353
_citation_journal_id_ASTM SSSCFJ
_cod_data_source_file Nagel_SSSCFJ_2003_1027.cif
_cod_data_source_block Cl6In0.79Li0.21Mn1.71
_cod_original_cell_volume 421.3529
_cod_database_code 1532973

loop_
_symmetry_equiv_pos_as_xyz
x,y,z
-x,y,-z
-x,-y,-z
x,-y,z
x+1/2,y+1/2,z
-x+1/2,y+1/2,-z
-x+1/2,-y+1/2,-z
x+1/2,-y+1/2,z

loop_
_atom_site_label
_atom_site_type_symbol
_atom_site_fract_x
_atom_site_fract_y
_atom_site_fract_z
_atom_site_occupancy
_atom_site_U_iso_or_equiv
In1 In+3 0 0.5 0 0.787 0.0
Li1 Li+1 0 0.5 0 0.21 0.0
Mn1 Mn+2 0 0.1665 0 0.856 0.0
Cl1 Cl-1 0.2503 0 0.2368 1 0.0
Cl2 Cl-1 0.2438 0.6643 0.2374 1 0.0
